data_1569266
loop_
_publ_author_name
'D&#xed;az-Torres, Ra&#xfa;l'
'Chastanet, Guillaume'
'Collet, Eric'
'Trzop, Elzbieta'
'Harding, Phimphaka'
'Harding, David J.'

_publ_section_title
;
 Bidirectional photoswitchability in an iron(iii) spin crossover complex:
 symmetry-breaking and solvent effects.
;
_journal_issue 26
_journal_name_full 'Chemical science'
_journal_page_first 7185
_journal_page_last 7191
_journal_paper_doi 10.1039/d3sc01495a
_journal_volume 14
_journal_year 2023
_chemical_formula_moiety '2(C16 H10 Fe0.5 I N2 O), 2(N0.5 O1.5), 4(C0.5 H2 O0.5)'
_chemical_formula_sum 'C34 H28 Fe I2 N5 O7'
_chemical_formula_weight 928.26
_chemical_properties_physical Light-sensitive,Photo-sensitive
_space_group_crystal_system triclinic
_space_group_IT_number 2
_space_group_name_Hall '-P 1'
_space_group_name_H-M_alt 'P -1'
_atom_sites_solution_hydrogens geom
_atom_sites_solution_primary dual
_audit_creation_date 2020-04-16
_audit_creation_method
;
Olex2 1.3-ac4
(compiled 2019.10.09 svn.r3662 for Rigaku Oxford Diffraction, GUI svn.r5959)
;
_audit_update_record
;
2022-11-16 deposited with the CCDC.	2023-06-01 downloaded from the CCDC.
;
_cell_angle_alpha 91.9059(9)
_cell_angle_beta 107.5608(12)
_cell_angle_gamma 99.8600(11)
_cell_formula_units_Z 4
_cell_length_a 12.73249(18)
_cell_length_b 13.82045(16)
_cell_length_c 20.0000(2)
_cell_measurement_reflns_used 26528
_cell_measurement_temperature 100.0(5)
_cell_measurement_theta_max 68.4480
_cell_measurement_theta_min 3.6810
_cell_volume 3292.26(7)
_computing_cell_refinement 'CrysAlisPro 1.171.40.76a (Rigaku OD, 2020)'
_computing_data_collection 'CrysAlisPro 1.171.40.76a (Rigaku OD, 2020)'
_computing_data_reduction 'CrysAlisPro 1.171.40.76a (Rigaku OD, 2020)'
_computing_molecular_graphics 'Olex2 1.3-ac4 (Dolomanov et al., 2009)'
_computing_publication_material 'Olex2 1.3-ac4 (Dolomanov et al., 2009)'
_computing_structure_refinement 'ShelXL 2016/4 (Sheldrick, 2015)'
_computing_structure_solution 'ShelXT n/a (Sheldrick, 2015)'
_diffrn_ambient_temperature 100.0(5)
_diffrn_detector 'Hybrid Pixel Array Detector'
_diffrn_detector_area_resol_mean 10.0000
_diffrn_detector_type HyPix3000
_diffrn_measured_fraction_theta_full 0.998
_diffrn_measured_fraction_theta_max 0.990
_diffrn_measurement_details
;
List of Runs (angles in degrees, time in seconds):

  # Type    Start    End  Width  t~exp~   \w     \q     \k     \f   Frames
#--------------------------------------------------------------------------
  1  \w    -82.00   2.00   0.50    0.20    --  -40.91 114.00-179.00  168
  2  \w   -111.00 -41.00   0.50    0.20    --  -40.91-177.00 -47.00  140
  3  \w   -116.00 -37.00   0.50    0.20    --  -40.91 177.00 -42.00  158
  4  \w     -2.00  83.00   0.50    0.20    --   40.91-114.00  89.00  170
  5  \w     37.00 116.00   0.50    0.20    --   40.91-177.00 -47.00  158
  6  \w     82.00 157.00   0.50    0.80    --   96.59 114.00-179.00  150
  7  \w     37.00 150.00   0.50    0.80    --   96.59-177.00 -47.00  226
  8  \w     31.00 108.00   0.50    0.80    --   96.59-114.00  89.00  154
  9  \w     41.00 145.00   0.50    0.80    --   96.59 177.00 -42.00  208
 10  \w   -105.00 -29.00   0.50    0.20    --  -40.91 -37.00 -30.00  152
 11  \w   -105.00 -29.00   0.50    0.20    --  -40.91 -37.00-120.00  152
 12  \w    -61.00  23.00   0.50    0.20    --  -40.91  63.00 120.00  168
 13  \w   -105.00 -29.00   0.50    0.20    --  -40.91 -37.00  90.00  152
 14  \w    -61.00  23.00   0.50    0.20    --  -40.91  63.00-150.00  168
 15  \w    -57.00  22.00   0.50    0.20    --  -40.91  50.00-150.00  158
 16  \w    -53.00  23.00   0.50    0.20    --  -40.91  37.00 120.00  152
 17  \w    -22.00  57.00   0.50    0.20    --   40.91 -50.00 -30.00  158
 18  \w    -23.00  61.00   0.50    0.20    --   40.91 -63.00-120.00  168
 19  \w     29.00 105.00   0.50    0.20    --   40.91  37.00 -60.00  152
 20  \w     21.00 105.00   0.50    0.20    --   40.91  63.00 -30.00  168
 21  \w    -23.00  53.00   0.50    0.20    --   40.91 -37.00 -60.00  152
 22  \w     40.00 112.00   0.50    0.20    --   40.91 177.00 -42.00  144
 23  \w     14.00  97.00   0.50    0.20    --   40.91-138.00   0.00  166
 24  \w     32.00 109.00   0.50    0.20    --   40.91  25.00  60.00  154
 25  \w     26.00 110.00   0.50    0.80    --   96.59 -17.00-120.00  168
 26  \w     33.00 126.00   0.50    0.80    --   96.59-144.00  90.00  186
 27  \w     81.00 157.00   0.50    0.80    --   96.59 117.00-150.00  152
 28  \w     81.00 157.00   0.50    0.80    --   96.59 117.00 -30.00  152
 29  \w     32.00 122.00   0.50    0.80    --   96.59 -77.00  90.00  180
 30  \w    102.00 157.00   0.50    0.80    --   96.59  96.00 150.00  110
 31  \w     29.00  93.00   0.50    0.80    --   96.59 -96.00  90.00  128
 32  \w     48.00 108.00   0.50    0.80    --   96.59 -68.00-120.00  120
 33  \w     56.00 105.00   0.50    0.80    --   96.59 -33.00   0.00   98
 34  \w     41.00  85.00   0.50    0.80    --   96.59-117.00  30.00   88
 35  \w     38.00 105.00   0.50    0.80    --   96.59 -25.00  90.00  134
 36  \w     80.00 109.00   0.50    0.80    --   96.59-117.00   0.00   58
 37  \w     33.00 109.00   0.50    0.80    --   96.59-117.00 -90.00  152
 38  \w     58.00  98.00   0.50    0.80    --   96.59 -33.00-120.00   80
 39  \w     29.00  85.00   0.50    0.80    --   96.59 -25.00-180.00  112
 40  \w    106.00 148.00   0.50    0.80    --   96.59  96.00-150.00   84
 41  \w    102.00 156.00   0.50    0.80    --   96.59  50.00-150.00  108
 42  \w     64.00 104.00   0.50    0.80    --   96.59 -96.00 -90.00   80
 43  \w    101.00 126.00   0.50    0.80    --   96.59-144.00-120.00   50
 44  \w    103.00 150.00   0.50    0.80    --   96.59  96.00  60.00   94
 45  \w     62.00  88.00   0.50    0.80    --   96.59-144.00-120.00   52
 46  \w     90.00 156.00   0.50    0.80    --   96.59  33.00 150.00  132
 47  \w     78.00 114.00   0.50    0.80    --   96.59 -59.00 -90.00   72
 48  \w     33.00  67.00   0.50    0.80    --   96.59 -59.00 -90.00   68
 49  \w     81.00 156.00   0.50    0.80    --   96.59 144.00 150.00  150
 50  \w    125.00 151.00   0.50    0.80    --   96.59  96.00 -90.00   52
 51  \w     28.00  54.00   0.50    0.80    --   96.59 -96.00 -90.00   52
 52  \w     38.00 113.00   0.50    0.80    --   96.59 -50.00  60.00  150
 53  \w     69.00 139.00   0.50    0.80    --   96.59   8.00 150.00  140
;
_diffrn_measurement_device 'four-circle diffractometer'
_diffrn_measurement_device_type 'SuperNova, Single source at offset/far, HyPix3000'
_diffrn_measurement_method '\w scans'
_diffrn_orient_matrix_type 'CrysAlisPro convention (1999,Acta A55,543-557)'
_diffrn_orient_matrix_UB_11 -0.0153842000
_diffrn_orient_matrix_UB_12 -0.0699640000
_diffrn_orient_matrix_UB_13 0.0561247000
_diffrn_orient_matrix_UB_21 -0.0420759000
_diffrn_orient_matrix_UB_22 -0.0879968000
_diffrn_orient_matrix_UB_23 -0.0567753000
_diffrn_orient_matrix_UB_31 0.1212584000
_diffrn_orient_matrix_UB_32 -0.0163702000
_diffrn_orient_matrix_UB_33 0.0144202000
_diffrn_radiation_monochromator mirror
_diffrn_radiation_probe x-ray
_diffrn_radiation_type 'Cu K\a'
_diffrn_radiation_wavelength 1.54184
_diffrn_reflns_av_R_equivalents 0.1165
_diffrn_reflns_av_unetI/netI 0.0745
_diffrn_reflns_Laue_measured_fraction_full 0.998
_diffrn_reflns_Laue_measured_fraction_max 0.990
_diffrn_reflns_limit_h_max 15
_diffrn_reflns_limit_h_min -9
_diffrn_reflns_limit_k_max 16
_diffrn_reflns_limit_k_min -16
_diffrn_reflns_limit_l_max 24
_diffrn_reflns_limit_l_min -23
_diffrn_reflns_number 44074
_diffrn_reflns_point_group_measured_fraction_full 0.998
_diffrn_reflns_point_group_measured_fraction_max 0.990
_diffrn_reflns_theta_full 67.684
_diffrn_reflns_theta_max 68.602
_diffrn_reflns_theta_min 2.327
_diffrn_source 'micro-focus sealed X-ray tube'
_diffrn_source_type 'SuperNova (Cu) X-ray Source'
_exptl_absorpt_coefficient_mu 18.889
_exptl_absorpt_correction_T_max 0.301
_exptl_absorpt_correction_T_min 0.031
_exptl_absorpt_correction_type analytical
_exptl_absorpt_process_details
;
CrysAlisPro 1.171.40.76a (Rigaku Oxford Diffraction, 2020)
Analytical numeric absorption correction using a multifaceted crystal
			model based on expressions derived by R.C. Clark & J.S. Reid.
(Clark, R. C. & Reid, J. S. (1995). Acta Cryst. A51, 887-897)
Empirical absorption correction using spherical harmonics,
 implemented in SCALE3 ABSPACK scaling algorithm.
;
_exptl_crystal_colour black
_exptl_crystal_colour_primary black
_exptl_crystal_density_diffrn 1.873
_exptl_crystal_description block
_exptl_crystal_F_000 1820
_exptl_crystal_preparation 'Magnetic properties'
_exptl_crystal_size_max 0.529
_exptl_crystal_size_mid 0.207
_exptl_crystal_size_min 0.091
_refine_diff_density_max 3.462
_refine_diff_density_min -2.421
_refine_diff_density_rms 0.264
_refine_ls_extinction_method none
_refine_ls_goodness_of_fit_ref 1.013
_refine_ls_hydrogen_treatment constr
_refine_ls_matrix_type full
_refine_ls_number_parameters 891
_refine_ls_number_reflns 12042
_refine_ls_number_restraints 144
_refine_ls_restrained_S_all 1.007
_refine_ls_R_factor_all 0.0715
_refine_ls_R_factor_gt 0.0675
_refine_ls_shift/su_max 0.002
_refine_ls_shift/su_mean 0.000
_refine_ls_structure_factor_coef Fsqd
_refine_ls_weighting_details 'w=1/[\s^2^(Fo^2^)+(0.1402P)^2^] where P=(Fo^2^+2Fc^2^)/3'
_refine_ls_weighting_scheme calc
_refine_ls_wR_factor_gt 0.1757
_refine_ls_wR_factor_ref 0.1815
_reflns_Friedel_coverage 0.000
_reflns_number_gt 10730
_reflns_number_total 12042
_reflns_threshold_expression 'I > 2\s(I)'
_cod_data_source_file d3sc01495a2.cif
_cod_data_source_block rdt54c-100k-new
_cod_depositor_comments 'Adding full bibliography for 1569262--1569271.cif.'
_cod_database_code 1569266
_shelx_shelxl_version_number 2016/4
_chemical_oxdiff_formula C34H28FeI2N5O7
_chemical_oxdiff_usercomment 'From RT to 100K'
_shelx_space_group_comment
;
The symmetry employed for this shelxl refinement is uniquely defined
by the following loop, which should always be used as a source of
symmetry information in preference to the above space-group names.
They are only intended as comments.
;
_reflns_odcompleteness_completeness 99.97
_reflns_odcompleteness_iscentric 1
_reflns_odcompleteness_theta 66.97
_olex2_refinement_description
;
1. Fixed Uiso
 At 1.2 times of:
  All C(H) groups
 At 1.5 times of:
  All C(H,H,H) groups, All O(H) groups
2. Rigid body (RIGU) restrains
 C59, C60, C61, C62, C63, C64
 with sigma for 1-2 distances of 0.001 and sigma for 1-3 distances of 0.001
 C43, C44, C45, C46, C47, C48
 with sigma for 1-2 distances of 0.001 and sigma for 1-3 distances of 0.001
 C11, C12, C13, C14, C15, C16
 with sigma for 1-2 distances of 0.001 and sigma for 1-3 distances of 0.001
 C27, C28, C29, C30, C31, C32
 with sigma for 1-2 distances of 0.001 and sigma for 1-3 distances of 0.001
3.a Aromatic/amide H refined with riding coordinates:
 C1(H1), C2(H2), C3(H3), C5(H5), C6(H6), C7(H7), C10(H10), C12(H12), C14(H14),
 C15(H15), C17(H17), C18(H18), C19(H19), C21(H21), C22(H22), C23(H23), C26(H26),
  C28(H28), C30(H30), C31(H31), C33(H33), C34(H34), C35(H35), C37(H37),
 C38(H38), C39(H39), C42(H42), C44(H44), C46(H46), C47(H47), C49(H49), C50(H50),
  C51(H51), C53(H53), C54(H54), C55(H55), C58(H58), C60(H60), C62(H62), C63(H63)
3.b Idealised Me refined as rotating group:
 C65(H65A,H65B,H65C), C66(H66A,H66B,H66C), C67(H67A,H67B,H67C), C68(H68A,H68B,
 H68C)
3.c Idealised tetrahedral OH refined as rotating group:
 O8(H8), O9(H9), O13(H13), O14(H14A)
;
_olex2_submission_special_instructions 'No special instructions were received'
_oxdiff_exptl_absorpt_empirical_details
;
Empirical correction (ABSPACK) includes:
- Absorption correction using spherical harmonics
- Frame scaling
;
_oxdiff_exptl_absorpt_empirical_full_max 2.959
_oxdiff_exptl_absorpt_empirical_full_min 0.519

loop_
_space_group_symop_operation_xyz
'x, y, z'
'-x, -y, -z'

loop_
_atom_site_label
_atom_site_type_symbol
_atom_site_fract_x
_atom_site_fract_y
_atom_site_fract_z
_atom_site_U_iso_or_equiv
_atom_site_adp_type
_atom_site_occupancy
_atom_site_site_symmetry_order
_atom_site_calc_flag
_atom_site_refinement_flags_posn
_atom_site_refinement_flags_adp
_atom_site_refinement_flags_occupancy
_atom_site_disorder_assembly
_atom_site_disorder_group
I1 I 0.11329(3) 0.88577(3) 1.31258(2) 0.02460(13) Uani 1 1 d . . . . .
I2 I 0.54062(3) 1.35433(3) 0.86850(2) 0.02293(13) Uani 1 1 d . . . . .
Fe1 Fe 0.20249(6) 0.89780(6) 0.95530(4) 0.01254(19) Uani 1 1 d . . . . .
O1 O 0.2844(3) 0.9123(3) 1.0515(2) 0.0173(8) Uani 1 1 d . . . . .
O2 O 0.2024(3) 1.0336(3) 0.9502(2) 0.0161(8) Uani 1 1 d . . . . .
N1 N 0.1096(4) 0.8760(3) 0.8546(3) 0.0142(9) Uani 1 1 d . . . . .
N2 N 0.0570(4) 0.8848(3) 0.9707(2) 0.0134(9) Uani 1 1 d . . . . .
N3 N 0.2044(4) 0.7547(4) 0.9556(3) 0.0166(10) Uani 1 1 d . . . . .
N4 N 0.3433(4) 0.9038(3) 0.9349(2) 0.0142(9) Uani 1 1 d . . . . .
C1 C 0.1421(5) 0.8726(4) 0.7976(3) 0.0173(11) Uani 1 1 d . . . . .
H1 H 0.219763 0.876988 0.803665 0.021 Uiso 1 1 calc R U . . .
C2 C 0.0675(5) 0.8629(4) 0.7289(3) 0.0193(12) Uani 1 1 d . . . . .
H2 H 0.094820 0.861076 0.689721 0.023 Uiso 1 1 calc R U . . .
C3 C -0.0452(5) 0.8561(4) 0.7186(3) 0.0192(12) Uani 1 1 d . . . . .
H3 H -0.096656 0.850518 0.672370 0.023 Uiso 1 1 calc R U . . .
C4 C -0.0835(5) 0.8575(4) 0.7782(3) 0.0184(12) Uani 1 1 d . . . . .
C5 C -0.1979(5) 0.8490(4) 0.7739(3) 0.0210(12) Uani 1 1 d . . . . .
H5 H -0.254040 0.842357 0.729269 0.025 Uiso 1 1 calc R U . . .
C6 C -0.2275(5) 0.8503(5) 0.8347(3) 0.0237(13) Uani 1 1 d . . . . .
H6 H -0.304546 0.843198 0.831127 0.028 Uiso 1 1 calc R U . . .
C7 C -0.1473(5) 0.8619(4) 0.9017(3) 0.0184(12) Uani 1 1 d . . . . .
H7 H -0.169706 0.863506 0.942876 0.022 Uiso 1 1 calc R U . . .
C8 C -0.0352(5) 0.8710(4) 0.9070(3) 0.0149(11) Uani 1 1 d . . . . .
C9 C -0.0041(5) 0.8684(4) 0.8456(3) 0.0146(11) Uani 1 1 d . . . . .
C10 C 0.0409(4) 0.8878(4) 1.0316(3) 0.0144(11) Uani 1 1 d . . . . .
H10 H -0.033930 0.884205 1.032395 0.017 Uiso 1 1 calc R U . . .
C11 C 0.1266(4) 0.8960(4) 1.0973(3) 0.0146(9) Uani 1 1 d . . . . .
C12 C 0.0914(5) 0.8902(4) 1.1576(3) 0.0170(10) Uani 1 1 d . . . . .
H12 H 0.013699 0.882534 1.152412 0.020 Uiso 1 1 calc R U . . .
C13 C 0.1664(5) 0.8954(4) 1.2234(3) 0.0192(10) Uani 1 1 d . . . . .
C14 C 0.2823(5) 0.9075(5) 1.2312(3) 0.0219(11) Uani 1 1 d . . . . .
H14 H 0.335465 0.912213 1.276836 0.026 Uiso 1 1 calc R U . . .
C15 C 0.3178(5) 0.9125(5) 1.1729(3) 0.0214(11) Uani 1 1 d . . . . .
H15 H 0.395786 0.919927 1.179189 0.026 Uiso 1 1 calc R U . . .
C16 C 0.2430(5) 0.9071(4) 1.1041(3) 0.0169(10) Uani 1 1 d . . . . .
C17 C 0.1310(5) 0.6831(4) 0.9684(3) 0.0172(11) Uani 1 1 d . . . . .
H17 H 0.066329 0.699181 0.976947 0.021 Uiso 1 1 calc R U . . .
C18 C 0.1449(5) 0.5855(5) 0.9699(4) 0.0234(13) Uani 1 1 d . . . . .
H18 H 0.090936 0.536384 0.979755 0.028 Uiso 1 1 calc R U . . .
C19 C 0.2376(5) 0.5607(4) 0.9569(3) 0.0219(12) Uani 1 1 d . . . . .
H19 H 0.248275 0.494298 0.958425 0.026 Uiso 1 1 calc R U . . .
C20 C 0.3170(5) 0.6338(5) 0.9414(3) 0.0209(12) Uani 1 1 d . . . . .
C21 C 0.4158(5) 0.6172(5) 0.9278(3) 0.0231(13) Uani 1 1 d . . . . .
H21 H 0.431216 0.552339 0.927185 0.028 Uiso 1 1 calc R U . . .
C22 C 0.4888(5) 0.6936(5) 0.9156(3) 0.0236(13) Uani 1 1 d . . . . .
H22 H 0.554404 0.681188 0.906231 0.028 Uiso 1 1 calc R U . . .
C23 C 0.4689(5) 0.7906(4) 0.9165(3) 0.0199(12) Uani 1 1 d . . . . .
H23 H 0.520604 0.843039 0.907793 0.024 Uiso 1 1 calc R U . . .
C24 C 0.3746(5) 0.8091(4) 0.9300(3) 0.0161(11) Uani 1 1 d . . . . .
C25 C 0.2986(4) 0.7311(4) 0.9425(3) 0.0152(11) Uani 1 1 d . . . . .
C26 C 0.4062(4) 0.9833(4) 0.9252(3) 0.0162(11) Uani 1 1 d . . . . .
H26 H 0.475454 0.976993 0.918302 0.019 Uiso 1 1 calc R U . . .
C27 C 0.3789(4) 1.0789(4) 0.9242(3) 0.0147(10) Uani 1 1 d . . . . .
C28 C 0.4533(5) 1.1542(4) 0.9069(3) 0.0178(10) Uani 1 1 d . . . . .
H28 H 0.519355 1.140059 0.899149 0.021 Uiso 1 1 calc R U . . .
C29 C 0.4313(5) 1.2474(4) 0.9011(3) 0.0175(10) Uani 1 1 d . . . . .
C30 C 0.3386(5) 1.2706(4) 0.9166(3) 0.0204(11) Uani 1 1 d . . . . .
H30 H 0.326484 1.336591 0.915790 0.024 Uiso 1 1 calc R U . . .
C31 C 0.2642(5) 1.1978(4) 0.9332(3) 0.0186(10) Uani 1 1 d . . . . .
H31 H 0.200665 1.214474 0.942996 0.022 Uiso 1 1 calc R U . . .
C32 C 0.2799(5) 1.1002(4) 0.9361(3) 0.0169(10) Uani 1 1 d . . . . .
I3 I 0.07265(3) 0.35761(3) 0.81625(2) 0.02466(13) Uani 1 1 d . . . . .
I4 I 0.56501(3) 0.84227(3) 0.35551(2) 0.02365(13) Uani 1 1 d . . . . .
Fe2 Fe 0.20756(6) 0.40913(6) 0.46725(5) 0.01288(19) Uani 1 1 d . . . . .
O3 O 0.2691(3) 0.4209(3) 0.5678(2) 0.0200(9) Uani 1 1 d . . . . .
O4 O 0.2297(3) 0.5479(3) 0.4582(2) 0.0182(8) Uani 1 1 d . . . . .
N5 N 0.1000(4) 0.3874(3) 0.3593(3) 0.0155(9) Uani 1 1 d . . . . .
N6 N 0.0463(4) 0.3859(3) 0.4781(3) 0.0150(9) Uani 1 1 d . . . . .
N7 N 0.2131(4) 0.2553(4) 0.4641(3) 0.0165(10) Uani 1 1 d . . . . .
N8 N 0.3520(4) 0.4042(4) 0.4377(2) 0.0145(9) Uani 1 1 d . . . . .
C33 C 0.1320(5) 0.3900(4) 0.3024(3) 0.0179(11) Uani 1 1 d . . . . .
H33 H 0.209668 0.396107 0.307861 0.021 Uiso 1 1 calc R U . . .
C34 C 0.0556(5) 0.3840(4) 0.2334(3) 0.0206(12) Uani 1 1 d . . . . .
H34 H 0.081760 0.385751 0.193617 0.025 Uiso 1 1 calc R U . . .
C35 C -0.0555(5) 0.3758(4) 0.2252(3) 0.0213(12) Uani 1 1 d . . . . .
H35 H -0.107621 0.373330 0.179469 0.026 Uiso 1 1 calc R U . . .
C36 C -0.0933(5) 0.3710(4) 0.2845(3) 0.0184(11) Uani 1 1 d . . . . .
C37 C -0.2083(5) 0.3598(4) 0.2806(3) 0.0221(13) Uani 1 1 d . . . . .
H37 H -0.264373 0.355096 0.236084 0.027 Uiso 1 1 calc R U . . .
C38 C -0.2383(5) 0.3558(5) 0.3409(3) 0.0227(13) Uani 1 1 d . . . . .
H38 H -0.315360 0.347609 0.337717 0.027 Uiso 1 1 calc R U . . .
C39 C -0.1567(5) 0.3635(4) 0.4074(3) 0.0185(11) Uani 1 1 d . . . . .
H39 H -0.179468 0.360634 0.448455 0.022 Uiso 1 1 calc R U . . .
C40 C -0.0449(4) 0.3751(4) 0.4138(3) 0.0140(10) Uani 1 1 d . . . . .
C41 C -0.0131(4) 0.3774(4) 0.3516(3) 0.0137(11) Uani 1 1 d . . . . .
C42 C 0.0257(4) 0.3804(4) 0.5382(3) 0.0154(11) Uani 1 1 d . . . . .
H42 H -0.050759 0.372298 0.536356 0.018 Uiso 1 1 calc R U . . .
C43 C 0.1061(5) 0.3854(4) 0.6061(3) 0.0160(10) Uani 1 1 d . . . . .
C44 C 0.0632(5) 0.3717(4) 0.6634(3) 0.0200(10) Uani 1 1 d . . . . .
H44 H -0.015514 0.361023 0.655134 0.024 Uiso 1 1 calc R U . . .
C45 C 0.1338(5) 0.3736(4) 0.7304(3) 0.0202(10) Uani 1 1 d . . . . .
C46 C 0.2509(5) 0.3896(5) 0.7426(3) 0.0234(11) Uani 1 1 d . . . . .
H46 H 0.299964 0.390001 0.789095 0.028 Uiso 1 1 calc R U . . .
C47 C 0.2944(5) 0.4046(5) 0.6878(3) 0.0226(11) Uani 1 1 d . . . . .
H47 H 0.373469 0.415913 0.697257 0.027 Uiso 1 1 calc R U . . .
C48 C 0.2242(5) 0.4036(4) 0.6179(3) 0.0183(10) Uani 1 1 d . . . . .
C49 C 0.1406(4) 0.1833(4) 0.4782(3) 0.0172(11) Uani 1 1 d . . . . .
H49 H 0.077307 0.199946 0.488353 0.021 Uiso 1 1 calc R U . . .
C50 C 0.1528(5) 0.0855(4) 0.4789(3) 0.0209(12) Uani 1 1 d . . . . .
H50 H 0.099176 0.037199 0.489779 0.025 Uiso 1 1 calc R U . . .
C51 C 0.2428(5) 0.0588(4) 0.4637(3) 0.0197(12) Uani 1 1 d . . . . .
H51 H 0.252501 -0.007870 0.464266 0.024 Uiso 1 1 calc R U . . .
C52 C 0.3215(5) 0.1332(4) 0.4469(3) 0.0176(11) Uani 1 1 d . . . . .
C53 C 0.4173(5) 0.1140(5) 0.4313(3) 0.0212(12) Uani 1 1 d . . . . .
H53 H 0.431319 0.048680 0.430944 0.025 Uiso 1 1 calc R U . . .
C54 C 0.4898(5) 0.1886(5) 0.4167(3) 0.0211(12) Uani 1 1 d . . . . .
H54 H 0.553318 0.174437 0.405536 0.025 Uiso 1 1 calc R U . . .
C55 C 0.4719(5) 0.2873(4) 0.4180(3) 0.0196(12) Uani 1 1 d . . . . .
H55 H 0.523490 0.338456 0.407911 0.023 Uiso 1 1 calc R U . . .
C56 C 0.3801(5) 0.3089(4) 0.4338(3) 0.0150(11) Uani 1 1 d . . . . .
C57 C 0.3034(4) 0.2305(4) 0.4486(3) 0.0151(11) Uani 1 1 d . . . . .
C58 C 0.4148(4) 0.4801(4) 0.4236(3) 0.0143(11) Uani 1 1 d . . . . .
H58 H 0.481369 0.469526 0.414767 0.017 Uiso 1 1 calc R U . . .
C59 C 0.3927(4) 0.5779(4) 0.4201(3) 0.0143(9) Uani 1 1 d . . . . .
C60 C 0.4684(5) 0.6474(4) 0.3980(3) 0.0182(10) Uani 1 1 d . . . . .
H60 H 0.529914 0.627578 0.387414 0.022 Uiso 1 1 calc R U . . .
C61 C 0.4536(5) 0.7423(4) 0.3920(3) 0.0191(10) Uani 1 1 d . . . . .
C62 C 0.3640(5) 0.7728(5) 0.4070(3) 0.0220(11) Uani 1 1 d . . . . .
H62 H 0.353836 0.838998 0.401924 0.026 Uiso 1 1 calc R U . . .
C63 C 0.2899(5) 0.7072(4) 0.4293(3) 0.0206(11) Uani 1 1 d . . . . .
H63 H 0.229833 0.729326 0.440285 0.025 Uiso 1 1 calc R U . . .
C64 C 0.3012(4) 0.6091(4) 0.4361(3) 0.0167(10) Uani 1 1 d . . . . .
O5 O 0.1164(4) 0.9095(3) 0.5828(2) 0.0253(9) Uani 1 1 d . . . . .
O6 O 0.2655(4) 0.8712(4) 0.5648(3) 0.0370(12) Uani 1 1 d . . . . .
O7 O 0.1031(4) 0.8270(3) 0.4857(3) 0.0284(10) Uani 1 1 d . . . . .
N9 N 0.1635(4) 0.8687(4) 0.5447(3) 0.0205(11) Uani 1 1 d . . . . .
O8 O 0.2632(4) 1.0348(3) 0.6937(3) 0.0262(10) Uani 1 1 d . . . . .
H8 H 0.221932 1.000456 0.656682 0.039 Uiso 1 1 calc R U . . .
C65 C 0.2055(7) 1.1063(5) 0.7118(5) 0.043(2) Uani 1 1 d . . . . .
H65A H 0.175864 1.141512 0.670620 0.064 Uiso 1 1 calc R U . . .
H65B H 0.257657 1.153292 0.750049 0.064 Uiso 1 1 calc R U . . .
H65C H 0.143500 1.073208 0.727208 0.064 Uiso 1 1 calc R U . . .
O9 O 0.4093(4) 0.9416(4) 0.7852(2) 0.0294(10) Uani 1 1 d . . . . .
H9 H 0.362038 0.972962 0.761453 0.044 Uiso 1 1 calc R U . . .
C66 C 0.4412(6) 0.8814(6) 0.7393(4) 0.0332(16) Uani 1 1 d . . . . .
H66A H 0.376885 0.857725 0.697235 0.050 Uiso 1 1 calc R U . . .
H66B H 0.466556 0.824966 0.763305 0.050 Uiso 1 1 calc R U . . .
H66C H 0.502387 0.919719 0.725580 0.050 Uiso 1 1 calc R U . . .
O10 O 0.1247(3) 0.4171(4) 0.0877(2) 0.0261(10) Uani 1 1 d . . . . .
O11 O 0.0992(4) 0.3254(3) -0.0076(2) 0.0253(9) Uani 1 1 d . . . . .
O12 O 0.2671(4) 0.3746(4) 0.0631(3) 0.0350(12) Uani 1 1 d . . . . .
N10 N 0.1639(4) 0.3712(4) 0.0475(3) 0.0209(11) Uani 1 1 d . . . . .
O13 O 0.2865(4) 0.5383(3) 0.1945(3) 0.0296(10) Uani 1 1 d . . . . .
H13 H 0.240848 0.503466 0.158995 0.044 Uiso 1 1 calc R U . . .
C67 C 0.2398(6) 0.6178(6) 0.2110(4) 0.0375(17) Uani 1 1 d . . . . .
H67A H 0.193967 0.639588 0.167477 0.056 Uiso 1 1 calc R U . . .
H67B H 0.300233 0.672490 0.236435 0.056 Uiso 1 1 calc R U . . .
H67C H 0.192788 0.596664 0.240638 0.056 Uiso 1 1 calc R U . . .
O14 O 0.4224(5) 0.4390(4) 0.2861(3) 0.0449(14) Uani 1 1 d . . . . .
H14A H 0.375936 0.471588 0.263094 0.067 Uiso 1 1 calc R U . . .
C68 C 0.4503(6) 0.3774(6) 0.2393(4) 0.0363(17) Uani 1 1 d . . . . .
H68A H 0.462725 0.315441 0.259917 0.054 Uiso 1 1 calc R U . . .
H68B H 0.518826 0.410416 0.230562 0.054 Uiso 1 1 calc R U . . .
H68C H 0.388755 0.363591 0.194729 0.054 Uiso 1 1 calc R U . . .

loop_
_atom_site_aniso_label
_atom_site_aniso_U_11
_atom_site_aniso_U_22
_atom_site_aniso_U_33
_atom_site_aniso_U_23
_atom_site_aniso_U_13
_atom_site_aniso_U_12
I1 0.0220(2) 0.0401(2) 0.0121(2) 0.00339(16) 0.00646(16) 0.00458(17)
I2 0.0135(2) 0.0337(2) 0.0179(2) 0.00870(16) 0.00344(16) -0.00406(15)
Fe1 0.0050(4) 0.0237(4) 0.0084(4) 0.0032(3) 0.0026(3) 0.0000(3)
O1 0.0073(18) 0.031(2) 0.012(2) 0.0023(16) 0.0039(16) -0.0009(15)
O2 0.0102(18) 0.0246(19) 0.015(2) 0.0056(16) 0.0071(16) 0.0015(15)
N1 0.008(2) 0.024(2) 0.011(2) 0.0065(18) 0.0031(18) 0.0014(17)
N2 0.006(2) 0.022(2) 0.010(2) 0.0036(17) 0.0001(18) 0.0021(17)
N3 0.011(2) 0.027(2) 0.012(2) 0.0040(19) 0.0060(19) 0.0019(18)
N4 0.007(2) 0.026(2) 0.007(2) 0.0035(18) -0.0003(18) 0.0005(17)
C1 0.013(3) 0.025(3) 0.014(3) 0.006(2) 0.006(2) 0.001(2)
C2 0.017(3) 0.027(3) 0.012(3) 0.003(2) 0.005(2) -0.001(2)
C3 0.018(3) 0.026(3) 0.011(3) 0.006(2) 0.002(2) 0.001(2)
C4 0.014(3) 0.026(3) 0.013(3) 0.007(2) 0.000(2) 0.003(2)
C5 0.011(3) 0.033(3) 0.013(3) 0.005(2) -0.003(2) 0.001(2)
C6 0.009(3) 0.037(3) 0.019(3) 0.002(3) -0.002(2) 0.003(2)
C7 0.011(3) 0.030(3) 0.013(3) 0.006(2) 0.003(2) 0.001(2)
C8 0.012(3) 0.019(2) 0.010(3) 0.006(2) 0.000(2) -0.001(2)
C9 0.014(3) 0.017(2) 0.015(3) 0.007(2) 0.006(2) 0.002(2)
C10 0.008(2) 0.022(2) 0.012(3) 0.006(2) 0.001(2) 0.003(2)
C11 0.0107(19) 0.021(2) 0.011(2) 0.0028(18) 0.0027(16) 0.0014(17)
C12 0.012(2) 0.027(3) 0.010(2) -0.0004(17) 0.0020(15) -0.0022(19)
C13 0.015(2) 0.033(3) 0.0083(19) 0.0005(19) 0.0020(16) 0.0032(19)
C14 0.014(2) 0.036(3) 0.014(2) 0.003(2) 0.0015(17) 0.005(2)
C15 0.012(2) 0.036(3) 0.016(2) 0.0029(19) 0.0020(15) 0.005(2)
C16 0.0110(19) 0.024(2) 0.015(2) 0.0039(19) 0.0036(16) 0.0017(17)
C17 0.014(3) 0.032(3) 0.004(3) 0.003(2) 0.002(2) 0.004(2)
C18 0.016(3) 0.031(3) 0.023(3) 0.009(3) 0.007(3) 0.005(2)
C19 0.023(3) 0.027(3) 0.014(3) 0.005(2) 0.003(2) 0.008(2)
C20 0.016(3) 0.033(3) 0.014(3) 0.007(2) 0.001(2) 0.009(2)
C21 0.023(3) 0.031(3) 0.019(3) 0.004(2) 0.009(3) 0.011(3)
C22 0.019(3) 0.041(3) 0.013(3) 0.001(3) 0.005(2) 0.014(3)
C23 0.019(3) 0.032(3) 0.014(3) 0.009(2) 0.011(2) 0.005(2)
C24 0.012(3) 0.027(3) 0.007(3) 0.003(2) 0.000(2) 0.003(2)
C25 0.009(3) 0.029(3) 0.005(3) 0.005(2) -0.001(2) 0.002(2)
C26 0.008(2) 0.029(3) 0.010(3) 0.001(2) 0.001(2) 0.000(2)
C27 0.008(2) 0.026(2) 0.008(3) 0.0048(19) 0.0007(18) -0.0021(16)
C28 0.010(2) 0.028(2) 0.013(3) 0.0061(18) 0.004(2) -0.0039(16)
C29 0.012(2) 0.0264(19) 0.009(3) 0.0050(18) 0.0007(19) -0.0055(17)
C30 0.018(2) 0.028(2) 0.013(3) 0.005(2) 0.004(2) -0.0004(17)
C31 0.013(2) 0.028(2) 0.013(3) 0.0052(18) 0.002(2) 0.0013(16)
C32 0.011(2) 0.028(2) 0.011(3) 0.0075(19) 0.005(2) 0.0008(17)
I3 0.0245(2) 0.0364(2) 0.0130(2) 0.00497(16) 0.00629(17) 0.00450(16)
I4 0.0154(2) 0.0319(2) 0.0190(2) 0.00953(16) 0.00283(16) -0.00493(15)
Fe2 0.0046(4) 0.0239(4) 0.0096(4) 0.0050(3) 0.0029(3) -0.0005(3)
O3 0.0107(19) 0.031(2) 0.014(2) 0.0049(17) 0.0018(16) -0.0044(16)
O4 0.0148(19) 0.0265(19) 0.017(2) 0.0045(16) 0.0106(17) 0.0024(15)
N5 0.013(2) 0.022(2) 0.010(2) 0.0086(18) 0.0022(19) 0.0003(18)
N6 0.010(2) 0.023(2) 0.012(2) 0.0024(18) 0.0030(19) 0.0030(17)
N7 0.007(2) 0.029(2) 0.013(2) 0.0036(19) 0.0049(19) -0.0020(18)
N8 0.006(2) 0.029(2) 0.008(2) 0.0065(18) 0.0007(18) 0.0025(18)
C33 0.015(3) 0.027(3) 0.011(3) 0.010(2) 0.003(2) 0.000(2)
C34 0.018(3) 0.029(3) 0.011(3) 0.003(2) 0.005(2) -0.006(2)
C35 0.022(3) 0.027(3) 0.013(3) 0.008(2) 0.004(2) 0.000(2)
C36 0.018(3) 0.022(3) 0.011(3) 0.003(2) 0.001(2) -0.002(2)
C37 0.015(3) 0.028(3) 0.016(3) -0.001(2) -0.004(2) 0.000(2)
C38 0.011(3) 0.036(3) 0.016(3) 0.000(2) -0.001(2) 0.001(2)
C39 0.014(3) 0.027(3) 0.012(3) 0.005(2) 0.004(2) -0.001(2)
C40 0.012(3) 0.017(2) 0.009(3) 0.0042(19) 0.000(2) -0.0003(19)
C41 0.008(3) 0.019(2) 0.010(3) 0.004(2) 0.000(2) -0.0026(19)
C42 0.010(3) 0.023(2) 0.012(3) 0.003(2) 0.004(2) 0.000(2)
C43 0.0113(19) 0.024(2) 0.011(2) 0.0032(19) 0.0020(16) 0.0015(18)
C44 0.015(2) 0.034(3) 0.012(2) 0.0047(19) 0.0046(15) 0.004(2)
C45 0.017(2) 0.030(3) 0.012(2) 0.004(2) 0.0025(16) 0.0053(19)
C46 0.017(2) 0.035(3) 0.015(2) 0.005(2) 0.0007(17) 0.006(2)
C47 0.012(2) 0.036(3) 0.015(2) 0.002(2) -0.0010(15) 0.001(2)
C48 0.0102(19) 0.028(3) 0.014(2) 0.001(2) 0.0012(16) 0.0008(18)
C49 0.008(3) 0.028(3) 0.015(3) 0.008(2) 0.004(2) -0.001(2)
C50 0.012(3) 0.027(3) 0.021(3) 0.006(2) 0.005(2) -0.006(2)
C51 0.017(3) 0.027(3) 0.011(3) 0.000(2) 0.002(2) -0.002(2)
C52 0.011(3) 0.030(3) 0.010(3) 0.009(2) -0.001(2) 0.002(2)
C53 0.021(3) 0.029(3) 0.015(3) 0.007(2) 0.006(3) 0.010(2)
C54 0.010(3) 0.034(3) 0.018(3) 0.001(2) 0.002(2) 0.005(2)
C55 0.013(3) 0.030(3) 0.015(3) 0.007(2) 0.005(2) 0.000(2)
C56 0.013(3) 0.024(3) 0.006(3) 0.005(2) 0.001(2) -0.001(2)
C57 0.012(3) 0.027(3) 0.005(3) 0.004(2) 0.000(2) 0.003(2)
C58 0.006(2) 0.028(3) 0.006(3) 0.003(2) -0.002(2) 0.001(2)
C59 0.006(2) 0.026(2) 0.006(2) 0.0031(18) -0.0004(18) -0.0054(16)
C60 0.009(2) 0.028(2) 0.013(3) 0.0071(18) 0.002(2) -0.0059(16)
C61 0.010(2) 0.028(2) 0.014(3) 0.0074(19) 0.0007(19) -0.0066(17)
C62 0.016(2) 0.031(2) 0.017(3) 0.007(2) 0.003(2) -0.0015(17)
C63 0.014(2) 0.030(2) 0.017(3) 0.0058(19) 0.004(2) 0.0003(17)
C64 0.009(2) 0.029(2) 0.009(3) 0.0049(19) 0.0017(19) -0.0021(17)
O5 0.018(2) 0.038(2) 0.020(2) 0.0035(19) 0.0078(19) 0.0008(18)
O6 0.013(2) 0.053(3) 0.045(3) 0.005(2) 0.005(2) 0.011(2)
O7 0.023(2) 0.037(2) 0.025(3) -0.0004(19) 0.011(2) 0.0002(19)
N9 0.013(2) 0.028(2) 0.022(3) 0.007(2) 0.009(2) -0.0005(19)
O8 0.020(2) 0.027(2) 0.029(3) 0.0032(18) 0.0064(19) 0.0010(17)
C65 0.036(4) 0.035(4) 0.062(6) 0.004(4) 0.022(4) 0.007(3)
O9 0.026(2) 0.044(3) 0.016(2) 0.003(2) 0.0063(19) 0.003(2)
C66 0.027(4) 0.050(4) 0.023(4) -0.002(3) 0.007(3) 0.010(3)
O10 0.015(2) 0.043(3) 0.022(2) -0.0005(19) 0.0111(19) 0.0023(18)
O11 0.019(2) 0.038(2) 0.019(2) 0.0021(19) 0.0080(19) 0.0023(18)
O12 0.014(2) 0.051(3) 0.039(3) 0.003(2) 0.006(2) 0.009(2)
N10 0.018(3) 0.029(2) 0.016(3) 0.008(2) 0.005(2) 0.003(2)
O13 0.017(2) 0.033(2) 0.035(3) 0.002(2) 0.005(2) 0.0005(18)
C67 0.029(4) 0.045(4) 0.041(5) 0.005(3) 0.013(3) 0.009(3)
O14 0.065(4) 0.057(3) 0.017(3) 0.004(2) 0.011(3) 0.025(3)
C68 0.035(4) 0.048(4) 0.022(4) -0.001(3) -0.001(3) 0.014(3)

loop_
_atom_type_symbol
_atom_type_description
_atom_type_scat_dispersion_real
_atom_type_scat_dispersion_imag
_atom_type_scat_source
C C 0.0181 0.0091 'International Tables Vol C Tables 4.2.6.8 and 6.1.1.4'
H H 0.0000 0.0000 'International Tables Vol C Tables 4.2.6.8 and 6.1.1.4'
Fe Fe -1.1336 3.1974 'International Tables Vol C Tables 4.2.6.8 and 6.1.1.4'
I I -0.3257 6.8362 'International Tables Vol C Tables 4.2.6.8 and 6.1.1.4'
N N 0.0311 0.0180 'International Tables Vol C Tables 4.2.6.8 and 6.1.1.4'
O O 0.0492 0.0322 'International Tables Vol C Tables 4.2.6.8 and 6.1.1.4'

loop_
_exptl_crystal_face_index_h
_exptl_crystal_face_index_k
_exptl_crystal_face_index_l
_exptl_crystal_face_perp_dist
0 5 -4 0.0822
0 -5 4 0.0822
-5 1 1 0.2608
0 -4 -5 0.0297
0 4 5 0.0612
-5 -1 4 0.2322
5 -1 -2 0.2546
5 -2 0 0.2541

loop_
_geom_angle_atom_site_label_1
_geom_angle_atom_site_label_2
_geom_angle_atom_site_label_3
_geom_angle
_geom_angle_site_symmetry_1
_geom_angle_site_symmetry_3
_geom_angle_publ_flag
O1 Fe1 O2 93.95(18) . . ?
O1 Fe1 N1 176.67(19) . . ?
O1 Fe1 N2 94.60(18) . . ?
O1 Fe1 N3 88.40(19) . . ?
O1 Fe1 N4 88.28(18) . . ?
O2 Fe1 N1 88.34(18) . . ?
O2 Fe1 N2 87.63(17) . . ?
O2 Fe1 N3 176.80(19) . . ?
O2 Fe1 N4 94.67(18) . . ?
N2 Fe1 N1 83.06(19) . . ?
N2 Fe1 N3 94.35(19) . . ?
N3 Fe1 N1 89.4(2) . . ?
N4 Fe1 N1 93.95(19) . . ?
N4 Fe1 N2 176.2(2) . . ?
N4 Fe1 N3 83.22(19) . . ?
C16 O1 Fe1 126.6(3) . . ?
C32 O2 Fe1 126.4(3) . . ?
C1 N1 Fe1 129.1(4) . . ?
C1 N1 C9 118.3(5) . . ?
C9 N1 Fe1 112.5(4) . . ?
C8 N2 Fe1 113.5(4) . . ?
C10 N2 Fe1 125.4(4) . . ?
C10 N2 C8 121.1(4) . . ?
C17 N3 Fe1 128.6(4) . . ?
C17 N3 C25 118.6(5) . . ?
C25 N3 Fe1 112.7(4) . . ?
C24 N4 Fe1 113.7(4) . . ?
C26 N4 Fe1 125.7(4) . . ?
C26 N4 C24 120.5(5) . . ?
N1 C1 H1 118.4 . . ?
N1 C1 C2 123.2(5) . . ?
C2 C1 H1 118.4 . . ?
C1 C2 H2 120.2 . . ?
C3 C2 C1 119.6(6) . . ?
C3 C2 H2 120.2 . . ?
C2 C3 H3 120.6 . . ?
C2 C3 C4 118.8(5) . . ?
C4 C3 H3 120.6 . . ?
C3 C4 C5 123.7(5) . . ?
C9 C4 C3 118.7(5) . . ?
C9 C4 C5 117.6(5) . . ?
C4 C5 H5 120.1 . . ?
C6 C5 C4 119.7(5) . . ?
C6 C5 H5 120.1 . . ?
C5 C6 H6 119.0 . . ?
C5 C6 C7 122.1(5) . . ?
C7 C6 H6 119.0 . . ?
C6 C7 H7 120.5 . . ?
C8 C7 C6 119.0(6) . . ?
C8 C7 H7 120.5 . . ?
C7 C8 N2 126.3(5) . . ?
C7 C8 C9 119.5(5) . . ?
C9 C8 N2 114.2(5) . . ?
N1 C9 C4 121.4(5) . . ?
N1 C9 C8 116.6(5) . . ?
C8 C9 C4 122.0(5) . . ?
N2 C10 H10 117.6 . . ?
N2 C10 C11 124.9(5) . . ?
C11 C10 H10 117.6 . . ?
C10 C11 C16 123.5(5) . . ?
C12 C11 C10 116.5(5) . . ?
C12 C11 C16 120.0(5) . . ?
C11 C12 H12 119.2 . . ?
C13 C12 C11 121.5(5) . . ?
C13 C12 H12 119.2 . . ?
C12 C13 I1 121.2(4) . . ?
C12 C13 C14 119.3(6) . . ?
C14 C13 I1 119.5(4) . . ?
C13 C14 H14 120.1 . . ?
C15 C14 C13 119.9(6) . . ?
C15 C14 H14 120.1 . . ?
C14 C15 H15 118.7 . . ?
C14 C15 C16 122.6(5) . . ?
C16 C15 H15 118.7 . . ?
O1 C16 C11 124.9(5) . . ?
O1 C16 C15 118.4(5) . . ?
C15 C16 C11 116.7(5) . . ?
N3 C17 H17 118.6 . . ?
N3 C17 C18 122.8(5) . . ?
C18 C17 H17 118.6 . . ?
C17 C18 H18 120.3 . . ?
C19 C18 C17 119.4(6) . . ?
C19 C18 H18 120.3 . . ?
C18 C19 H19 119.9 . . ?
C18 C19 C20 120.1(6) . . ?
C20 C19 H19 119.9 . . ?
C19 C20 C21 125.1(6) . . ?
C25 C20 C19 117.2(5) . . ?
C25 C20 C21 117.6(6) . . ?
C20 C21 H21 119.8 . . ?
C22 C21 C20 120.4(6) . . ?
C22 C21 H21 119.8 . . ?
C21 C22 H22 119.4 . . ?
C21 C22 C23 121.2(5) . . ?
C23 C22 H22 119.4 . . ?
C22 C23 H23 120.2 . . ?
C24 C23 C22 119.7(6) . . ?
C24 C23 H23 120.2 . . ?
C23 C24 N4 126.8(5) . . ?
C23 C24 C25 119.7(5) . . ?
C25 C24 N4 113.5(5) . . ?
N3 C25 C20 121.8(5) . . ?
N3 C25 C24 116.8(5) . . ?
C24 C25 C20 121.3(5) . . ?
N4 C26 H26 117.6 . . ?
N4 C26 C27 124.7(5) . . ?
C27 C26 H26 117.6 . . ?
C26 C27 C32 123.9(5) . . ?
C28 C27 C26 116.2(5) . . ?
C28 C27 C32 119.8(5) . . ?
C27 C28 H28 119.7 . . ?
C29 C28 C27 120.6(5) . . ?
C29 C28 H28 119.7 . . ?
C28 C29 I2 118.6(4) . . ?
C28 C29 C30 120.3(5) . . ?
C30 C29 I2 121.1(4) . . ?
C29 C30 H30 120.0 . . ?
C31 C30 C29 120.0(5) . . ?
C31 C30 H30 120.0 . . ?
C30 C31 H31 119.1 . . ?
C30 C31 C32 121.8(5) . . ?
C32 C31 H31 119.1 . . ?
O2 C32 C27 124.4(5) . . ?
O2 C32 C31 118.1(5) . . ?
C31 C32 C27 117.4(5) . . ?
O3 Fe2 N5 166.03(18) . . ?
O3 Fe2 N6 88.72(18) . . ?
O3 Fe2 N7 90.27(18) . . ?
O3 Fe2 N8 100.99(17) . . ?
O4 Fe2 O3 95.51(18) . . ?
O4 Fe2 N5 88.10(18) . . ?
O4 Fe2 N6 99.89(17) . . ?
O4 Fe2 N7 165.83(17) . . ?
O4 Fe2 N8 88.85(18) . . ?
N6 Fe2 N5 77.36(18) . . ?
N6 Fe2 N7 93.15(18) . . ?
N6 Fe2 N8 166.32(19) . . ?
N7 Fe2 N5 89.38(18) . . ?
N8 Fe2 N5 92.55(18) . . ?
N8 Fe2 N7 77.34(18) . . ?
C48 O3 Fe2 132.8(4) . . ?
C64 O4 Fe2 133.5(4) . . ?
C33 N5 Fe2 126.8(4) . . ?
C33 N5 C41 118.7(5) . . ?
C41 N5 Fe2 114.3(4) . . ?
C40 N6 Fe2 115.7(4) . . ?
C42 N6 Fe2 124.5(4) . . ?
C42 N6 C40 119.8(5) . . ?
C49 N7 Fe2 126.6(4) . . ?
C49 N7 C57 117.9(5) . . ?
C57 N7 Fe2 115.4(4) . . ?
C56 N8 Fe2 115.4(3) . . ?
C58 N8 Fe2 124.8(4) . . ?
C58 N8 C56 119.7(4) . . ?
N5 C33 H33 118.5 . . ?
N5 C33 C34 123.0(5) . . ?
C34 C33 H33 118.5 . . ?
C33 C34 H34 120.6 . . ?
C35 C34 C33 118.8(6) . . ?
C35 C34 H34 120.6 . . ?
C34 C35 H35 120.0 . . ?
C34 C35 C36 120.0(6) . . ?
C36 C35 H35 120.0 . . ?
C35 C36 C37 123.7(6) . . ?
C35 C36 C41 118.3(5) . . ?
C41 C36 C37 117.9(6) . . ?
C36 C37 H37 119.9 . . ?
C38 C37 C36 120.2(6) . . ?
C38 C37 H37 119.9 . . ?
C37 C38 H38 119.5 . . ?
C37 C38 C39 120.9(5) . . ?
C39 C38 H38 119.5 . . ?
C38 C39 H39 119.5 . . ?
C40 C39 C38 121.0(6) . . ?
C40 C39 H39 119.5 . . ?
C39 C40 N6 126.6(5) . . ?
C39 C40 C41 118.5(5) . . ?
C41 C40 N6 114.9(5) . . ?
N5 C41 C36 121.1(5) . . ?
N5 C41 C40 117.4(5) . . ?
C36 C41 C40 121.4(5) . . ?
N6 C42 H42 116.6 . . ?
N6 C42 C43 126.7(5) . . ?
C43 C42 H42 116.6 . . ?
C42 C43 C48 123.3(5) . . ?
C44 C43 C42 116.5(5) . . ?
C44 C43 C48 120.2(5) . . ?
C43 C44 H44 119.6 . . ?
C45 C44 C43 120.8(5) . . ?
C45 C44 H44 119.6 . . ?
C44 C45 I3 121.5(4) . . ?
C44 C45 C46 119.6(6) . . ?
C46 C45 I3 118.9(4) . . ?
C45 C46 H46 119.7 . . ?
C47 C46 C45 120.6(6) . . ?
C47 C46 H46 119.7 . . ?
C46 C47 H47 119.3 . . ?
C46 C47 C48 121.4(5) . . ?
C48 C47 H47 119.3 . . ?
O3 C48 C43 123.1(5) . . ?
O3 C48 C47 119.5(5) . . ?
C47 C48 C43 117.4(5) . . ?
N7 C49 H49 118.2 . . ?
N7 C49 C50 123.5(5) . . ?
C50 C49 H49 118.2 . . ?
C49 C50 H50 120.2 . . ?
C51 C50 C49 119.7(5) . . ?
C51 C50 H50 120.2 . . ?
C50 C51 H51 120.6 . . ?
C50 C51 C52 118.8(5) . . ?
C52 C51 H51 120.6 . . ?
C53 C52 C51 123.4(5) . . ?
C57 C52 C51 117.6(5) . . ?
C57 C52 C53 119.0(5) . . ?
C52 C53 H53 119.8 . . ?
C54 C53 C52 120.4(5) . . ?
C54 C53 H53 119.8 . . ?
C53 C54 H54 119.5 . . ?
C53 C54 C55 121.0(5) . . ?
C55 C54 H54 119.5 . . ?
C54 C55 H55 119.9 . . ?
C56 C55 C54 120.2(5) . . ?
C56 C55 H55 119.9 . . ?
N8 C56 C57 114.8(5) . . ?
C55 C56 N8 126.3(5) . . ?
C55 C56 C57 118.9(5) . . ?
N7 C57 C52 122.5(5) . . ?
N7 C57 C56 116.9(5) . . ?
C52 C57 C56 120.5(5) . . ?
N8 C58 H58 117.0 . . ?
N8 C58 C59 125.9(5) . . ?
C59 C58 H58 117.0 . . ?
C58 C59 C64 125.0(5) . . ?
C60 C59 C58 116.0(5) . . ?
C60 C59 C64 119.0(5) . . ?
C59 C60 H60 119.8 . . ?
C61 C60 C59 120.4(5) . . ?
C61 C60 H60 119.8 . . ?
C60 C61 I4 119.2(4) . . ?
C60 C61 C62 120.7(5) . . ?
C62 C61 I4 120.0(4) . . ?
C61 C62 H62 119.9 . . ?
C63 C62 C61 120.1(6) . . ?
C63 C62 H62 119.9 . . ?
C62 C63 H63 119.3 . . ?
C62 C63 C64 121.4(5) . . ?
C64 C63 H63 119.3 . . ?
O4 C64 C59 121.4(5) . . ?
O4 C64 C63 120.3(5) . . ?
C63 C64 C59 118.3(5) . . ?
O6 N9 O5 121.0(5) . . ?
O6 N9 O7 121.0(5) . . ?
O7 N9 O5 117.9(5) . . ?
C65 O8 H8 109.5 . . ?
O8 C65 H65A 109.5 . . ?
O8 C65 H65B 109.5 . . ?
O8 C65 H65C 109.5 . . ?
H65A C65 H65B 109.5 . . ?
H65A C65 H65C 109.5 . . ?
H65B C65 H65C 109.5 . . ?
C66 O9 H9 109.5 . . ?
O9 C66 H66A 109.5 . . ?
O9 C66 H66B 109.5 . . ?
O9 C66 H66C 109.5 . . ?
H66A C66 H66B 109.5 . . ?
H66A C66 H66C 109.5 . . ?
H66B C66 H66C 109.5 . . ?
O11 N10 O10 119.2(5) . . ?
O11 N10 O12 120.7(5) . . ?
O12 N10 O10 120.0(5) . . ?
C67 O13 H13 109.5 . . ?
O13 C67 H67A 109.5 . . ?
O13 C67 H67B 109.5 . . ?
O13 C67 H67C 109.5 . . ?
H67A C67 H67B 109.5 . . ?
H67A C67 H67C 109.5 . . ?
H67B C67 H67C 109.5 . . ?
C68 O14 H14A 109.5 . . ?
O14 C68 H68A 109.5 . . ?
O14 C68 H68B 109.5 . . ?
O14 C68 H68C 109.5 . . ?
H68A C68 H68B 109.5 . . ?
H68A C68 H68C 109.5 . . ?
H68B C68 H68C 109.5 . . ?

loop_
_geom_bond_atom_site_label_1
_geom_bond_atom_site_label_2
_geom_bond_distance
_geom_bond_site_symmetry_2
_geom_bond_publ_flag
I1 C13 2.090(6) . ?
I2 C29 2.111(6) . ?
Fe1 O1 1.876(4) . ?
Fe1 O2 1.883(4) . ?
Fe1 N1 1.987(5) . ?
Fe1 N2 1.947(4) . ?
Fe1 N3 1.982(5) . ?
Fe1 N4 1.944(4) . ?
O1 C16 1.311(7) . ?
O2 C32 1.332(7) . ?
N1 C1 1.326(7) . ?
N1 C9 1.389(7) . ?
N2 C8 1.429(7) . ?
N2 C10 1.297(7) . ?
N3 C17 1.327(8) . ?
N3 C25 1.391(7) . ?
N4 C24 1.441(7) . ?
N4 C26 1.301(7) . ?
C1 H1 0.9500 . ?
C1 C2 1.401(8) . ?
C2 H2 0.9500 . ?
C2 C3 1.373(8) . ?
C3 H3 0.9500 . ?
C3 C4 1.417(8) . ?
C4 C5 1.418(8) . ?
C4 C9 1.405(8) . ?
C5 H5 0.9500 . ?
C5 C6 1.377(9) . ?
C6 H6 0.9500 . ?
C6 C7 1.403(8) . ?
C7 H7 0.9500 . ?
C7 C8 1.382(8) . ?
C8 C9 1.400(8) . ?
C10 H10 0.9500 . ?
C10 C11 1.418(8) . ?
C11 C12 1.409(8) . ?
C11 C16 1.428(8) . ?
C12 H12 0.9500 . ?
C12 C13 1.363(8) . ?
C13 C14 1.416(8) . ?
C14 H14 0.9500 . ?
C14 C15 1.371(9) . ?
C15 H15 0.9500 . ?
C15 C16 1.408(8) . ?
C17 H17 0.9500 . ?
C17 C18 1.390(8) . ?
C18 H18 0.9500 . ?
C18 C19 1.377(9) . ?
C19 H19 0.9500 . ?
C19 C20 1.414(9) . ?
C20 C21 1.417(8) . ?
C20 C25 1.404(8) . ?
C21 H21 0.9500 . ?
C21 C22 1.364(9) . ?
C22 H22 0.9500 . ?
C22 C23 1.407(9) . ?
C23 H23 0.9500 . ?
C23 C24 1.369(8) . ?
C24 C25 1.403(8) . ?
C26 H26 0.9500 . ?
C26 C27 1.422(8) . ?
C27 C28 1.409(7) . ?
C27 C32 1.426(8) . ?
C28 H28 0.9500 . ?
C28 C29 1.365(8) . ?
C29 C30 1.392(8) . ?
C30 H30 0.9500 . ?
C30 C31 1.380(8) . ?
C31 H31 0.9500 . ?
C31 C32 1.398(8) . ?
I3 C45 2.092(6) . ?
I4 C61 2.115(5) . ?
Fe2 O3 1.915(4) . ?
Fe2 O4 1.913(4) . ?
Fe2 N5 2.158(5) . ?
Fe2 N6 2.101(5) . ?
Fe2 N7 2.138(5) . ?
Fe2 N8 2.106(4) . ?
O3 C48 1.306(7) . ?
O4 C64 1.320(7) . ?
N5 C33 1.320(7) . ?
N5 C41 1.382(7) . ?
N6 C40 1.432(7) . ?
N6 C42 1.307(7) . ?
N7 C49 1.335(7) . ?
N7 C57 1.371(7) . ?
N8 C56 1.428(7) . ?
N8 C58 1.299(7) . ?
C33 H33 0.9500 . ?
C33 C34 1.418(8) . ?
C34 H34 0.9500 . ?
C34 C35 1.358(9) . ?
C35 H35 0.9500 . ?
C35 C36 1.407(9) . ?
C36 C37 1.424(9) . ?
C36 C41 1.410(8) . ?
C37 H37 0.9500 . ?
C37 C38 1.371(9) . ?
C38 H38 0.9500 . ?
C38 C39 1.406(8) . ?
C39 H39 0.9500 . ?
C39 C40 1.371(8) . ?
C40 C41 1.420(8) . ?
C42 H42 0.9500 . ?
C42 C43 1.425(8) . ?
C43 C44 1.414(8) . ?
C43 C48 1.426(8) . ?
C44 H44 0.9500 . ?
C44 C45 1.366(8) . ?
C45 C46 1.412(8) . ?
C46 H46 0.9500 . ?
C46 C47 1.376(9) . ?
C47 H47 0.9500 . ?
C47 C48 1.412(8) . ?
C49 H49 0.9500 . ?
C49 C50 1.387(8) . ?
C50 H50 0.9500 . ?
C50 C51 1.375(9) . ?
C51 H51 0.9500 . ?
C51 C52 1.431(8) . ?
C52 C53 1.410(8) . ?
C52 C57 1.405(8) . ?
C53 H53 0.9500 . ?
C53 C54 1.363(9) . ?
C54 H54 0.9500 . ?
C54 C55 1.421(8) . ?
C55 H55 0.9500 . ?
C55 C56 1.376(8) . ?
C56 C57 1.431(8) . ?
C58 H58 0.9500 . ?
C58 C59 1.426(8) . ?
C59 C60 1.419(7) . ?
C59 C64 1.428(8) . ?
C60 H60 0.9500 . ?
C60 C61 1.360(8) . ?
C61 C62 1.391(9) . ?
C62 H62 0.9500 . ?
C62 C63 1.378(8) . ?
C63 H63 0.9500 . ?
C63 C64 1.395(8) . ?
O5 N9 1.273(7) . ?
O6 N9 1.233(7) . ?
O7 N9 1.253(7) . ?
O8 H8 0.8400 . ?
O8 C65 1.425(8) . ?
C65 H65A 0.9800 . ?
C65 H65B 0.9800 . ?
C65 H65C 0.9800 . ?
O9 H9 0.8400 . ?
O9 C66 1.409(8) . ?
C66 H66A 0.9800 . ?
C66 H66B 0.9800 . ?
C66 H66C 0.9800 . ?
O10 N10 1.271(7) . ?
O11 N10 1.234(7) . ?
O12 N10 1.247(7) . ?
O13 H13 0.8400 . ?
O13 C67 1.411(8) . ?
C67 H67A 0.9800 . ?
C67 H67B 0.9800 . ?
C67 H67C 0.9800 . ?
O14 H14A 0.8400 . ?
O14 C68 1.406(9) . ?
C68 H68A 0.9800 . ?
C68 H68B 0.9800 . ?
C68 H68C 0.9800 . ?

loop_
_geom_torsion_atom_site_label_1
_geom_torsion_atom_site_label_2
_geom_torsion_atom_site_label_3
_geom_torsion_atom_site_label_4
_geom_torsion
_geom_torsion_site_symmetry_1
_geom_torsion_site_symmetry_2
_geom_torsion_site_symmetry_3
_geom_torsion_site_symmetry_4
_geom_torsion_publ_flag
I1 C13 C14 C15 179.1(5) . . . . ?
I2 C29 C30 C31 175.6(4) . . . . ?
Fe1 O1 C16 C11 -4.6(8) . . . . ?
Fe1 O1 C16 C15 175.3(4) . . . . ?
Fe1 O2 C32 C27 -1.8(8) . . . . ?
Fe1 O2 C32 C31 178.8(4) . . . . ?
Fe1 N1 C1 C2 -175.7(4) . . . . ?
Fe1 N1 C9 C4 177.0(4) . . . . ?
Fe1 N1 C9 C8 -3.8(6) . . . . ?
Fe1 N2 C8 C7 -178.4(5) . . . . ?
Fe1 N2 C8 C9 0.6(6) . . . . ?
Fe1 N2 C10 C11 -3.4(8) . . . . ?
Fe1 N3 C17 C18 -177.2(5) . . . . ?
Fe1 N3 C25 C20 179.1(4) . . . . ?
Fe1 N3 C25 C24 -1.2(6) . . . . ?
Fe1 N4 C24 C23 -179.8(5) . . . . ?
Fe1 N4 C24 C25 -1.3(6) . . . . ?
Fe1 N4 C26 C27 -3.6(8) . . . . ?
O1 Fe1 O2 C32 89.0(5) . . . . ?
O2 Fe1 O1 C16 91.6(4) . . . . ?
N1 Fe1 O2 C32 -93.4(5) . . . . ?
N1 C1 C2 C3 -0.2(9) . . . . ?
N2 Fe1 O1 C16 3.6(5) . . . . ?
N2 Fe1 O2 C32 -176.5(5) . . . . ?
N2 C8 C9 N1 2.2(7) . . . . ?
N2 C8 C9 C4 -178.6(5) . . . . ?
N2 C10 C11 C12 -175.1(5) . . . . ?
N2 C10 C11 C16 3.3(9) . . . . ?
N3 Fe1 O1 C16 -90.6(5) . . . . ?
N3 C17 C18 C19 -0.7(10) . . . . ?
N4 Fe1 O1 C16 -173.9(5) . . . . ?
N4 Fe1 O2 C32 0.4(5) . . . . ?
N4 C24 C25 N3 1.6(7) . . . . ?
N4 C24 C25 C20 -178.6(5) . . . . ?
N4 C26 C27 C28 -174.7(5) . . . . ?
N4 C26 C27 C32 2.1(9) . . . . ?
C1 N1 C9 C4 0.0(8) . . . . ?
C1 N1 C9 C8 179.2(5) . . . . ?
C1 C2 C3 C4 -1.0(9) . . . . ?
C2 C3 C4 C5 -178.7(6) . . . . ?
C2 C3 C4 C9 1.6(8) . . . . ?
C3 C4 C5 C6 179.5(6) . . . . ?
C3 C4 C9 N1 -1.1(8) . . . . ?
C3 C4 C9 C8 179.7(5) . . . . ?
C4 C5 C6 C7 1.3(9) . . . . ?
C5 C4 C9 N1 179.1(5) . . . . ?
C5 C4 C9 C8 -0.1(8) . . . . ?
C5 C6 C7 C8 -0.8(9) . . . . ?
C6 C7 C8 N2 178.9(5) . . . . ?
C6 C7 C8 C9 0.0(8) . . . . ?
C7 C8 C9 N1 -178.8(5) . . . . ?
C7 C8 C9 C4 0.5(8) . . . . ?
C8 N2 C10 C11 176.5(5) . . . . ?
C9 N1 C1 C2 0.7(8) . . . . ?
C9 C4 C5 C6 -0.8(9) . . . . ?
C10 N2 C8 C7 1.6(8) . . . . ?
C10 N2 C8 C9 -179.3(5) . . . . ?
C10 C11 C12 C13 178.8(5) . . . . ?
C10 C11 C16 O1 1.0(9) . . . . ?
C10 C11 C16 C15 -178.9(5) . . . . ?
C11 C12 C13 I1 -179.6(4) . . . . ?
C11 C12 C13 C14 0.4(9) . . . . ?
C12 C11 C16 O1 179.3(5) . . . . ?
C12 C11 C16 C15 -0.6(8) . . . . ?
C12 C13 C14 C15 -1.0(9) . . . . ?
C13 C14 C15 C16 0.7(10) . . . . ?
C14 C15 C16 O1 -179.9(6) . . . . ?
C14 C15 C16 C11 0.0(9) . . . . ?
C16 C11 C12 C13 0.3(9) . . . . ?
C17 N3 C25 C20 1.0(8) . . . . ?
C17 N3 C25 C24 -179.3(5) . . . . ?
C17 C18 C19 C20 -0.8(10) . . . . ?
C18 C19 C20 C21 179.4(6) . . . . ?
C18 C19 C20 C25 2.2(9) . . . . ?
C19 C20 C21 C22 -177.9(6) . . . . ?
C19 C20 C25 N3 -2.3(9) . . . . ?
C19 C20 C25 C24 177.9(5) . . . . ?
C20 C21 C22 C23 0.4(10) . . . . ?
C21 C20 C25 N3 -179.8(5) . . . . ?
C21 C20 C25 C24 0.5(9) . . . . ?
C21 C22 C23 C24 0.1(9) . . . . ?
C22 C23 C24 N4 178.1(5) . . . . ?
C22 C23 C24 C25 -0.3(9) . . . . ?
C23 C24 C25 N3 -179.8(5) . . . . ?
C23 C24 C25 C20 0.0(9) . . . . ?
C24 N4 C26 C27 175.6(5) . . . . ?
C25 N3 C17 C18 0.6(9) . . . . ?
C25 C20 C21 C22 -0.7(9) . . . . ?
C26 N4 C24 C23 0.9(9) . . . . ?
C26 N4 C24 C25 179.4(5) . . . . ?
C26 C27 C28 C29 176.7(5) . . . . ?
C26 C27 C32 O2 0.8(9) . . . . ?
C26 C27 C32 C31 -179.8(5) . . . . ?
C27 C28 C29 I2 -176.0(4) . . . . ?
C27 C28 C29 C30 4.0(9) . . . . ?
C28 C27 C32 O2 177.5(5) . . . . ?
C28 C27 C32 C31 -3.1(8) . . . . ?
C28 C29 C30 C31 -4.4(9) . . . . ?
C29 C30 C31 C32 1.0(9) . . . . ?
C30 C31 C32 O2 -177.8(5) . . . . ?
C30 C31 C32 C27 2.8(9) . . . . ?
C32 C27 C28 C29 -0.2(9) . . . . ?
I3 C45 C46 C47 -177.2(5) . . . . ?
I4 C61 C62 C63 178.6(5) . . . . ?
Fe2 O3 C48 C43 -11.2(8) . . . . ?
Fe2 O3 C48 C47 170.1(4) . . . . ?
Fe2 O4 C64 C59 -7.4(9) . . . . ?
Fe2 O4 C64 C63 173.9(4) . . . . ?
Fe2 N5 C33 C34 -173.9(4) . . . . ?
Fe2 N5 C41 C36 174.7(4) . . . . ?
Fe2 N5 C41 C40 -4.6(6) . . . . ?
Fe2 N6 C40 C39 -177.1(5) . . . . ?
Fe2 N6 C40 C41 2.7(6) . . . . ?
Fe2 N6 C42 C43 -2.4(8) . . . . ?
Fe2 N7 C49 C50 -176.3(5) . . . . ?
Fe2 N7 C57 C52 177.7(4) . . . . ?
Fe2 N7 C57 C56 -2.4(6) . . . . ?
Fe2 N8 C56 C55 -177.8(5) . . . . ?
Fe2 N8 C56 C57 1.8(6) . . . . ?
Fe2 N8 C58 C59 -5.2(8) . . . . ?
N5 C33 C34 C35 0.4(9) . . . . ?
N6 C40 C41 N5 1.4(7) . . . . ?
N6 C40 C41 C36 -177.9(5) . . . . ?
N6 C42 C43 C44 -176.3(5) . . . . ?
N6 C42 C43 C48 4.1(9) . . . . ?
N7 C49 C50 C51 -0.7(10) . . . . ?
N8 C56 C57 N7 0.4(7) . . . . ?
N8 C56 C57 C52 -179.7(5) . . . . ?
N8 C58 C59 C60 -175.0(5) . . . . ?
N8 C58 C59 C64 4.3(9) . . . . ?
C33 N5 C41 C36 -0.6(8) . . . . ?
C33 N5 C41 C40 -179.9(5) . . . . ?
C33 C34 C35 C36 -1.5(9) . . . . ?
C34 C35 C36 C37 -178.3(6) . . . . ?
C34 C35 C36 C41 1.6(8) . . . . ?
C35 C36 C37 C38 -180.0(6) . . . . ?
C35 C36 C41 N5 -0.5(8) . . . . ?
C35 C36 C41 C40 178.7(5) . . . . ?
C36 C37 C38 C39 0.6(9) . . . . ?
C37 C36 C41 N5 179.4(5) . . . . ?
C37 C36 C41 C40 -1.4(8) . . . . ?
C37 C38 C39 C40 -0.1(9) . . . . ?
C38 C39 C40 N6 178.6(5) . . . . ?
C38 C39 C40 C41 -1.1(8) . . . . ?
C39 C40 C41 N5 -178.8(5) . . . . ?
C39 C40 C41 C36 1.9(8) . . . . ?
C40 N6 C42 C43 177.2(5) . . . . ?
C41 N5 C33 C34 0.7(8) . . . . ?
C41 C36 C37 C38 0.1(9) . . . . ?
C42 N6 C40 C39 3.2(8) . . . . ?
C42 N6 C40 C41 -177.0(5) . . . . ?
C42 C43 C44 C45 179.0(5) . . . . ?
C42 C43 C48 O3 2.5(9) . . . . ?
C42 C43 C48 C47 -178.7(5) . . . . ?
C43 C44 C45 I3 178.2(4) . . . . ?
C43 C44 C45 C46 0.1(9) . . . . ?
C44 C43 C48 O3 -177.1(5) . . . . ?
C44 C43 C48 C47 1.6(8) . . . . ?
C44 C45 C46 C47 0.9(9) . . . . ?
C45 C46 C47 C48 -0.6(10) . . . . ?
C46 C47 C48 O3 178.1(6) . . . . ?
C46 C47 C48 C43 -0.7(9) . . . . ?
C48 C43 C44 C45 -1.4(9) . . . . ?
C49 N7 C57 C52 0.2(8) . . . . ?
C49 N7 C57 C56 -179.8(5) . . . . ?
C49 C50 C51 C52 -0.5(9) . . . . ?
C50 C51 C52 C53 179.3(6) . . . . ?
C50 C51 C52 C57 1.4(8) . . . . ?
C51 C52 C53 C54 -179.1(6) . . . . ?
C51 C52 C57 N7 -1.3(8) . . . . ?
C51 C52 C57 C56 178.7(5) . . . . ?
C52 C53 C54 C55 1.0(9) . . . . ?
C53 C52 C57 N7 -179.3(5) . . . . ?
C53 C52 C57 C56 0.8(8) . . . . ?
C53 C54 C55 C56 -0.3(9) . . . . ?
C54 C55 C56 N8 179.4(5) . . . . ?
C54 C55 C56 C57 -0.2(9) . . . . ?
C55 C56 C57 N7 180.0(5) . . . . ?
C55 C56 C57 C52 0.0(8) . . . . ?
C56 N8 C58 C59 174.9(5) . . . . ?
C57 N7 C49 C50 0.8(9) . . . . ?
C57 C52 C53 C54 -1.2(9) . . . . ?
C58 N8 C56 C55 2.1(9) . . . . ?
C58 N8 C56 C57 -178.4(5) . . . . ?
C58 C59 C60 C61 179.0(5) . . . . ?
C58 C59 C64 O4 2.1(9) . . . . ?
C58 C59 C64 C63 -179.2(5) . . . . ?
C59 C60 C61 I4 -177.9(4) . . . . ?
C59 C60 C61 C62 -0.2(9) . . . . ?
C60 C59 C64 O4 -178.6(5) . . . . ?
C60 C59 C64 C63 0.1(8) . . . . ?
C60 C61 C62 C63 0.9(9) . . . . ?
C61 C62 C63 C64 -1.2(10) . . . . ?
C62 C63 C64 O4 179.4(6) . . . . ?
C62 C63 C64 C59 0.6(9) . . . . ?
C64 C59 C60 C61 -0.3(9) . . . . ?

loop_
_exptl_oxdiff_crystal_face_indexfrac_h
_exptl_oxdiff_crystal_face_indexfrac_k
_exptl_oxdiff_crystal_face_indexfrac_l
_exptl_oxdiff_crystal_face_x
_exptl_oxdiff_crystal_face_y
_exptl_oxdiff_crystal_face_z
0.0183 4.9751 -4.0695 -0.5768 -0.2075 -0.1379
-0.0183 -4.9751 4.0695 0.5768 0.2075 0.1379
-4.9939 1.0039 0.9825 0.0617 0.0660 -0.6078
-0.0051 -4.0354 -4.9444 0.0049 0.6360 -0.0059
0.0051 4.0354 4.9444 -0.0049 -0.6360 0.0059
-5.0029 -0.9767 4.0103 0.3704 0.0688 -0.5328
4.9951 -1.0106 -1.9825 -0.1174 -0.0087 0.5936
4.9900 -1.9976 0.0314 0.0648 -0.0360 0.6382
